data_1513064
loop_
_publ_author_name
'Storp, J\"uergen'
'Stolle, Cornelia'
'Ivanova, Bojidarka'
'Spiteller, Michael'

_publ_section_title
;
 Crystal structures and physical properties of 5-sulfosalicylate and
 violurate metal-organic crystals &#x0096; experimental vs. theoretical
 study
;
_journal_name_full 'Journal of Coordination Chemistry'
_journal_page_first 2055
_journal_paper_doi 10.1080/00958972.2012.720756
_journal_volume 65
_journal_year 2012
_chemical_formula_sum 'C10 H12 K N6 O10 S0'
_chemical_formula_weight 415.36
_chemical_name_common 'potassium violurate methanol solvate'
_space_group_IT_number 2
_symmetry_cell_setting triclinic
_symmetry_space_group_name_Hall '-P 1'
_symmetry_space_group_name_H-M 'P -1'
_atom_sites_solution_hydrogens geom
_atom_sites_solution_primary direct
_atom_sites_solution_secondary difmap
_audit_creation_method SHELXL-97
_cell_angle_alpha 90.391(14)
_cell_angle_beta 99.196(14)
_cell_angle_gamma 97.017(14)
_cell_formula_units_Z 2
_cell_length_a 6.444(3)
_cell_length_b 7.527(3)
_cell_length_c 17.570(8)
_cell_measurement_temperature 198(2)
_cell_volume 834.7(6)
_computing_cell_refinement 'Bruker SAINT'
_computing_data_collection 'Bruker GIS'
_computing_data_reduction 'Bruker SAINT'
_computing_molecular_graphics 'Bruker APEX2'
_computing_structure_refinement 'SHELXL-97 (Sheldrick, 2008)'
_computing_structure_solution 'SHELXS-97 (Sheldrick, 2008)'
_diffrn_ambient_temperature 198(2)
_diffrn_measured_fraction_theta_full 0.966
_diffrn_measured_fraction_theta_max 0.966
_diffrn_measurement_device_type 'Bruker SMART X2S'
_diffrn_measurement_method '\w scans'
_diffrn_radiation_monochromator 'doubly curved silicon crystal'
_diffrn_radiation_source 'micro-focus sealed tube'
_diffrn_radiation_type MoK\a
_diffrn_radiation_wavelength 0.71073
_diffrn_reflns_av_R_equivalents 0.0585
_diffrn_reflns_av_sigmaI/netI 0.0705
_diffrn_reflns_limit_h_max 7
_diffrn_reflns_limit_h_min -7
_diffrn_reflns_limit_k_max 9
_diffrn_reflns_limit_k_min -8
_diffrn_reflns_limit_l_max 20
_diffrn_reflns_limit_l_min -21
_diffrn_reflns_number 7836
_diffrn_reflns_theta_full 25.40
_diffrn_reflns_theta_max 25.40
_diffrn_reflns_theta_min 2.73
_exptl_absorpt_coefficient_mu 0.387
_exptl_absorpt_correction_T_max 0.9660
_exptl_absorpt_correction_T_min 0.9546
_exptl_absorpt_correction_type multi-scan
_exptl_crystal_colour lilac
_exptl_crystal_density_diffrn 1.653
_exptl_crystal_density_method 'not measured'
_exptl_crystal_description plate
_exptl_crystal_F_000 426
_exptl_crystal_size_max 0.18
_exptl_crystal_size_mid 0.10
_exptl_crystal_size_min 0.09
_refine_diff_density_max 0.785
_refine_diff_density_min -0.403
_refine_diff_density_rms 0.082
_refine_ls_extinction_method none
_refine_ls_goodness_of_fit_ref 1.089
_refine_ls_hydrogen_treatment constr
_refine_ls_matrix_type full
_refine_ls_number_parameters 248
_refine_ls_number_reflns 2957
_refine_ls_number_restraints 0
_refine_ls_restrained_S_all 1.089
_refine_ls_R_factor_all 0.0827
_refine_ls_R_factor_gt 0.0587
_refine_ls_shift/su_max 0.000
_refine_ls_shift/su_mean 0.000
_refine_ls_structure_factor_coef Fsqd
_refine_ls_weighting_details 'calc w=1/[\s^2^(Fo^2^)+(0.0965P)^2^+0.0000P] where P=(Fo^2^+2Fc^2^)/3'
_refine_ls_weighting_scheme calc
_refine_ls_wR_factor_gt 0.1583
_refine_ls_wR_factor_ref 0.1713
_reflns_number_gt 2201
_reflns_number_total 2957
_reflns_threshold_expression >2sigma(I)
_cod_data_source_file Struct-185-newsolv.CIF
_cod_data_source_block bi185
_cod_depositor_comments
;
The following automatic conversions were performed:

'_symmetry_cell_setting' value 'Triclinic' changed to 'triclinic'
according to the built-in table from CIF Core dictionary named
'cif_core.dic' version 2.4.1 from
2010-06-29.

'_exptl_absorpt_correction_type' value 'multi scan'
changed to 'multi-scan' according to the built-in table from CIF Core
dictionary named 'cif_core.dic' version 2.4.1 from 2010-06-29.

Automatic conversion script
Id: cif_fix_values 1891 2012-01-12 08:04:46Z andrius 

The following automatic conversions were performed:
'__diffrn_radiation_source' tag replaced with
'_diffrn_radiation_source'.

Automatic conversion script
Id: cif_correct_tags 1440 2010-10-19 06:21:57Z saulius 
;
_cod_original_sg_symbol_Hall '- P 1'
_cod_database_code 1513064

loop_
_symmetry_equiv_pos_as_xyz
'x, y, z'
'-x, -y, -z'

loop_
_atom_site_label
_atom_site_type_symbol
_atom_site_fract_x
_atom_site_fract_y
_atom_site_fract_z
_atom_site_U_iso_or_equiv
_atom_site_adp_type
_atom_site_occupancy
_atom_site_symmetry_multiplicity
_atom_site_calc_flag
_atom_site_refinement_flags
K1 K 0.46032(12) 0.73028(11) 0.05960(4) 0.0311(3) Uani 1 1 d .
O10 O 0.6455(4) 0.7769(4) 0.21875(15) 0.0436(7) Uani 1 1 d .
O9 O 0.2735(4) 0.9445(4) -0.05784(16) 0.0381(7) Uani 1 1 d .
O8 O -0.4217(4) 0.6355(3) -0.07747(14) 0.0348(6) Uani 1 1 d .
O7 O -0.1273(4) 0.6338(4) 0.05099(15) 0.0392(7) Uani 1 1 d .
N6 N -0.3204(5) 0.8191(4) -0.16796(17) 0.0325(7) Uani 1 1 d .
H6 H -0.4508 0.7993 -0.1932 0.039 Uiso 1 1 calc R
O6 O 0.0438(4) 0.5401(4) 0.17795(15) 0.0403(7) Uani 1 1 d .
N5 N 0.0057(5) 0.7320(4) 0.01566(17) 0.0317(7) Uani 1 1 d .
N4 N 0.2409(5) 0.6243(4) 0.19087(17) 0.0323(7) Uani 1 1 d .
O5 O -0.2283(5) 0.9886(4) -0.26481(15) 0.0490(8) Uani 1 1 d .
O4 O 0.1150(5) 0.3947(5) 0.31581(17) 0.0663(11) Uani 1 1 d .
O3 O 0.7092(5) 0.6314(5) 0.46900(16) 0.0573(9) Uani 1 1 d .
N3 N 0.0218(4) 0.9627(4) -0.16051(17) 0.0320(7) Uani 1 1 d .
H3 H 0.1145 1.0331 -0.1818 0.038 Uiso 1 1 calc R
C10 C 0.5662(6) 0.7006(5) 0.2698(2) 0.0316(8) Uani 1 1 d .
C9 C 0.0923(5) 0.9004(5) -0.0890(2) 0.0272(8) Uani 1 1 d .
N2 N 0.6748(5) 0.7011(4) 0.34362(17) 0.0371(8) Uani 1 1 d .
H2 H 0.8032 0.7603 0.3523 0.045 Uiso 1 1 calc R
C8 C -0.2803(5) 0.7380(5) -0.09754(19) 0.0259(8) Uani 1 1 d .
N1 N 0.4103(5) 0.5183(5) 0.39140(17) 0.0387(8) Uani 1 1 d .
H1 H 0.3665 0.4619 0.4307 0.046 Uiso 1 1 calc R
C7 C -0.1779(6) 0.9267(5) -0.2022(2) 0.0321(8) Uani 1 1 d .
C6 C 0.2768(6) 0.4966(6) 0.3215(2) 0.0377(9) Uani 1 1 d .
C5 C -0.0678(5) 0.7848(5) -0.05456(19) 0.0261(8) Uani 1 1 d .
C4 C 0.3508(5) 0.6012(5) 0.25840(19) 0.0279(8) Uani 1 1 d .
C3 C 0.6015(6) 0.6177(6) 0.4052(2) 0.0383(10) Uani 1 1 d .
O2 O 0.6892(5) 0.2924(5) 0.27052(19) 0.0594(9) Uani 1 1 d .
H2A H 0.8086 0.3245 0.2582 0.089 Uiso 1 1 calc R
C2 C 0.7138(8) 0.1938(7) 0.3381(3) 0.0658(14) Uani 1 1 d .
H2B H 0.7908 0.2715 0.3810 0.099 Uiso 1 1 calc R
H2C H 0.7937 0.0940 0.3308 0.099 Uiso 1 1 calc R
H2D H 0.5740 0.1469 0.3498 0.099 Uiso 1 1 calc R
O1 O 0.0922(5) 0.8365(6) 0.37962(19) 0.0772(12) Uani 1 1 d .
H1A H 0.1454 0.8889 0.3439 0.116 Uiso 1 1 calc R
C1 C 0.2034(9) 0.9027(10) 0.4501(3) 0.092(2) Uani 1 1 d .
H1B H 0.3552 0.8992 0.4509 0.137 Uiso 1 1 calc R
H1C H 0.1562 0.8292 0.4915 0.137 Uiso 1 1 calc R
H1D H 0.1774 1.0266 0.4579 0.137 Uiso 1 1 calc R

loop_
_atom_site_aniso_label
_atom_site_aniso_U_11
_atom_site_aniso_U_22
_atom_site_aniso_U_33
_atom_site_aniso_U_23
_atom_site_aniso_U_13
_atom_site_aniso_U_12
K1 0.0250(4) 0.0366(5) 0.0316(5) 0.0074(3) 0.0082(3) -0.0010(3)
O10 0.0384(15) 0.0576(19) 0.0305(14) 0.0078(13) 0.0093(12) -0.0161(13)
O9 0.0250(14) 0.0402(16) 0.0456(16) 0.0067(13) 0.0036(12) -0.0073(11)
O8 0.0328(14) 0.0356(15) 0.0344(14) 0.0033(12) 0.0113(11) -0.0093(12)
O7 0.0284(14) 0.0523(18) 0.0367(15) 0.0132(13) 0.0078(11) -0.0004(12)
N6 0.0210(15) 0.0431(19) 0.0298(16) 0.0107(14) 0.0007(12) -0.0061(13)
O6 0.0269(14) 0.0547(18) 0.0364(15) 0.0077(13) 0.0019(11) -0.0026(12)
N5 0.0297(16) 0.0314(18) 0.0350(18) 0.0045(14) 0.0111(13) -0.0001(13)
N4 0.0296(16) 0.0312(17) 0.0362(18) 0.0020(14) 0.0080(13) 0.0001(13)
O5 0.0447(17) 0.064(2) 0.0324(16) 0.0198(14) 0.0000(13) -0.0116(15)
O4 0.0436(19) 0.097(3) 0.0427(18) 0.0228(18) -0.0042(14) -0.0380(18)
O3 0.0469(18) 0.084(2) 0.0282(15) 0.0127(15) -0.0071(13) -0.0258(16)
N3 0.0239(15) 0.0397(19) 0.0294(16) 0.0101(14) 0.0063(12) -0.0118(13)
C10 0.0305(19) 0.034(2) 0.0297(19) 0.0042(16) 0.0064(15) -0.0001(16)
C9 0.0271(19) 0.0263(19) 0.0276(18) -0.0001(15) 0.0045(14) 0.0010(15)
N2 0.0285(17) 0.045(2) 0.0328(17) 0.0038(15) 0.0028(13) -0.0135(14)
C8 0.0294(18) 0.0248(19) 0.0245(17) 0.0015(14) 0.0107(14) -0.0013(15)
N1 0.0324(17) 0.054(2) 0.0242(16) 0.0106(15) 0.0010(13) -0.0143(15)
C7 0.0306(19) 0.036(2) 0.029(2) 0.0042(17) 0.0077(15) -0.0029(16)
C6 0.029(2) 0.048(2) 0.031(2) 0.0077(18) 0.0008(15) -0.0083(18)
C5 0.0267(18) 0.0274(19) 0.0236(18) 0.0001(15) 0.0051(14) -0.0001(15)
C4 0.0243(18) 0.034(2) 0.0241(18) 0.0012(15) 0.0023(14) -0.0006(15)
C3 0.033(2) 0.045(2) 0.033(2) 0.0047(18) 0.0037(17) -0.0081(18)
O2 0.0344(17) 0.076(2) 0.059(2) 0.0141(18) -0.0095(15) -0.0098(16)
C2 0.046(3) 0.071(4) 0.075(4) 0.013(3) -0.001(2) -0.002(2)
O1 0.048(2) 0.118(3) 0.051(2) 0.036(2) -0.0035(16) -0.031(2)
C1 0.070(4) 0.136(6) 0.063(4) -0.022(4) -0.003(3) 0.008(4)

loop_
_atom_type_symbol
_atom_type_description
_atom_type_scat_dispersion_real
_atom_type_scat_dispersion_imag
_atom_type_scat_source
C C 0.0033 0.0016 'International Tables Vol C Tables 4.2.6.8 and 6.1.1.4'
H H 0.0000 0.0000 'International Tables Vol C Tables 4.2.6.8 and 6.1.1.4'
N N 0.0061 0.0033 'International Tables Vol C Tables 4.2.6.8 and 6.1.1.4'
O O 0.0106 0.0060 'International Tables Vol C Tables 4.2.6.8 and 6.1.1.4'
S S 0.1246 0.1234 'International Tables Vol C Tables 4.2.6.8 and 6.1.1.4'
K K 0.2009 0.2494 'International Tables Vol C Tables 4.2.6.8 and 6.1.1.4'

loop_
_geom_angle_atom_site_label_1
_geom_angle_atom_site_label_2
_geom_angle_atom_site_label_3
_geom_angle
_geom_angle_site_symmetry_1
_geom_angle_site_symmetry_3
O8 K1 O8 81.86(8) 1_655 2_565
O8 K1 O9 88.09(8) 1_655 2_675
O8 K1 O9 148.43(8) 2_565 2_675
O8 K1 O9 71.68(9) 1_655 .
O8 K1 O9 131.76(8) 2_565 .
O9 K1 O9 71.27(9) 2_675 .
O8 K1 O10 138.16(9) 1_655 .
O8 K1 O10 89.06(8) 2_565 .
O9 K1 O10 78.67(8) 2_675 .
O9 K1 O10 136.88(9) . .
O8 K1 O7 57.58(8) 1_655 1_655
O8 K1 O7 75.18(8) 2_565 1_655
O9 K1 O7 74.17(8) 2_675 1_655
O9 K1 O7 118.30(8) . 1_655
O10 K1 O7 80.59(8) . 1_655
O8 K1 N5 102.03(8) 1_655 .
O8 K1 N5 93.08(8) 2_565 .
O9 K1 N5 118.33(9) 2_675 .
O9 K1 N5 55.98(8) . .
O10 K1 N5 119.26(9) . .
O7 K1 N5 157.25(8) 1_655 .
O8 K1 N4 148.40(8) 1_655 .
O8 K1 N4 68.58(8) 2_565 .
O9 K1 N4 123.02(8) 2_675 .
O9 K1 N4 120.38(9) . .
O10 K1 N4 54.94(8) . .
O7 K1 N4 121.26(9) 1_655 .
N5 K1 N4 69.81(9) . .
O8 K1 C8 18.74(7) 1_655 1_655
O8 K1 C8 96.79(8) 2_565 1_655
O9 K1 C8 69.52(8) 2_675 1_655
O9 K1 C8 68.94(9) . 1_655
O10 K1 C8 127.50(9) . 1_655
O7 K1 C8 51.50(8) 1_655 1_655
N5 K1 C8 112.47(9) . 1_655
N4 K1 C8 165.38(9) . 1_655
O8 K1 K1 40.98(6) 1_655 2_665
O8 K1 K1 40.88(6) 2_565 2_665
O9 K1 K1 122.84(7) 2_675 2_665
O9 K1 K1 103.50(7) . 2_665
O10 K1 K1 118.80(7) . 2_665
O7 K1 K1 58.40(6) 1_655 2_665
N5 K1 K1 99.99(7) . 2_665
N4 K1 K1 108.74(7) . 2_665
C8 K1 K1 56.79(6) 1_655 2_665
O8 K1 K1 77.61(6) 1_655 2_675
O8 K1 K1 158.99(6) 2_565 2_675
O9 K1 K1 35.77(6) 2_675 2_675
O9 K1 K1 35.50(5) . 2_675
O10 K1 K1 109.27(7) . 2_675
O7 K1 K1 97.20(6) 1_655 2_675
N5 K1 K1 86.88(7) . 2_675
N4 K1 K1 130.26(7) . 2_675
C8 K1 K1 64.13(6) 1_655 2_675
K1 K1 K1 118.46(4) 2_665 2_675
C10 O10 K1 122.5(2) . .
C9 O9 K1 130.7(2) . 2_675
C9 O9 K1 119.5(2) . .
K1 O9 K1 108.73(9) 2_675 .
C8 O8 K1 114.7(2) . 1_455
C8 O8 K1 130.9(2) . 2_565
K1 O8 K1 98.14(8) 1_455 2_565
N5 O7 K1 121.7(2) . 1_455
C7 N6 C8 126.5(3) . .
O7 N5 C5 117.0(3) . .
O7 N5 K1 120.9(2) . .
C5 N5 K1 118.6(2) . .
C4 N4 O6 115.9(3) . .
C4 N4 K1 120.0(2) . .
O6 N4 K1 120.0(2) . .
C7 N3 C9 126.8(3) . .
O10 C10 N2 121.2(3) . .
O10 C10 C4 123.9(3) . .
N2 C10 C4 115.0(3) . .
O9 C9 N3 120.1(3) . .
O9 C9 C5 124.7(3) . .
N3 C9 C5 115.2(3) . .
C10 N2 C3 125.9(3) . .
O8 C8 N6 118.4(3) . .
O8 C8 C5 126.3(3) . .
N6 C8 C5 115.4(3) . .
O8 C8 K1 46.53(17) . 1_455
N6 C8 K1 130.9(2) . 1_455
C5 C8 K1 96.3(2) . 1_455
C3 N1 C6 126.1(3) . .
O5 C7 N6 121.4(3) . .
O5 C7 N3 122.7(3) . .
N6 C7 N3 115.9(3) . .
O4 C6 N1 119.5(4) . .
O4 C6 C4 125.4(3) . .
N1 C6 C4 115.1(3) . .
N5 C5 C8 126.7(3) . .
N5 C5 C9 113.1(3) . .
C8 C5 C9 120.1(3) . .
N4 C4 C6 126.6(3) . .
N4 C4 C10 113.3(3) . .
C6 C4 C10 120.0(3) . .
O3 C3 N1 122.1(4) . .
O3 C3 N2 120.5(3) . .
N1 C3 N2 117.4(3) . .

loop_
_geom_bond_atom_site_label_1
_geom_bond_atom_site_label_2
_geom_bond_distance
_geom_bond_site_symmetry_2
K1 O8 2.753(3) 1_655
K1 O8 2.759(3) 2_565
K1 O9 2.816(3) 2_675
K1 O9 2.835(3) .
K1 O10 2.861(3) .
K1 O7 2.865(3) 1_655
K1 N5 2.910(3) .
K1 N4 2.958(3) .
K1 C8 3.446(4) 1_655
K1 K1 4.164(2) 2_665
K1 K1 4.592(2) 2_675
O10 C10 1.216(5) .
O9 C9 1.213(4) .
O9 K1 2.816(3) 2_675
O8 C8 1.219(4) .
O8 K1 2.753(3) 1_455
O8 K1 2.759(3) 2_565
O7 N5 1.299(4) .
O7 K1 2.865(3) 1_455
N6 C7 1.365(5) .
N6 C8 1.384(5) .
O6 N4 1.332(4) .
N5 C5 1.331(5) .
N4 C4 1.305(5) .
O5 C7 1.209(5) .
O4 C6 1.207(5) .
O3 C3 1.218(5) .
N3 C7 1.370(5) .
N3 C9 1.373(5) .
C10 N2 1.371(5) .
C10 C4 1.477(5) .
C9 C5 1.475(5) .
N2 C3 1.374(5) .
C8 C5 1.455(5) .
C8 K1 3.446(4) 1_455
N1 C3 1.347(5) .
N1 C6 1.379(5) .
C6 C4 1.471(5) .
O2 C2 1.403(6) .
O1 C1 1.385(6) .
